data_1010730
_chemical_name_systematic 'Manganese phosphide (1/3)'
_chemical_formula_structural 'Mn P3'
_chemical_formula_sum 'Mn P3'
_publ_section_title
;
Tensionsanalyse der hoeheren Manganphosphide
;

loop_
_publ_author_name
'Biltz, W'
'Wiechmann, F'

_journal_name_full
;
Zeitschrift fuer Anorganische und Allgemeine Chemie
;
_journal_coden_ASTM ZAACAB
_journal_volume 234
_journal_year 1937
_journal_page_first 117
_journal_page_last 129

loop_
_atom_site_label
_atom_site_fract_x
_atom_site_fract_y
_atom_site_fract_z
? ? ? ?

_cod_database_code 1010730
_journal_paper_doi 10.1002/zaac.19372340203
